data_2005396
loop_
_publ_author_name
'Lis, T.'

_publ_section_title
;
 Ammonium Salts of Phosphoglycolic Acid (H~3~PG): NH~4~. H~2~PG,
 3NH~4~. H~2~PG. HPG, 2NH~4~. HPG and 3NH~4~.PG.H~2~O at 150K
;
_journal_issue 9
_journal_name_full 'Acta Crystallographica Section C'
_journal_page_first 2326
_journal_page_last 2332
_journal_paper_doi 10.1107/S0108270196002624
_journal_volume 52
_journal_year 1996
_chemical_formula_moiety 'N H4 +,C2 H4 O6 P1 -'
_chemical_formula_sum 'C2 H8 N O6 P'
_chemical_formula_weight 173.06
_chemical_name_systematic
;
ammonium phosphoglycolate
;
_space_group_IT_number 14
_symmetry_cell_setting monoclinic
_symmetry_space_group_name_Hall '-P 2yn'
_symmetry_space_group_name_H-M 'P 1 21/n 1'
_cell_angle_alpha 90.
_cell_angle_beta 105.47(6)
_cell_angle_gamma 90.
_cell_formula_units_Z 4
_cell_length_a 4.495(4)
_cell_length_b 19.982(12)
_cell_length_c 7.822(4)
_cell_measurement_reflns_used 81
_cell_measurement_temperature 150(1)
_cell_measurement_theta_max 15
_cell_measurement_theta_min 10
_cell_volume 677.1(8)
_computing_cell_refinement 'KM4 Software'
_computing_data_collection 'KM4 Software (Kumar Diffraction, 1989)'
_computing_data_reduction 'KM4 Software'
_computing_molecular_graphics 'ORTEPII (Johnson, 1976)'
_computing_structure_refinement 'SHELXL93 (Sheldrick, 1993)'
_computing_structure_solution 'SHELXS86 (Sheldrick, 1985)'
_diffrn_ambient_temperature 150.0(10)
_diffrn_measurement_device 'Kuma KM4 computer-controlled four-circle \w/2\q diffractometer'
_diffrn_measurement_method \w/2\q
_diffrn_radiation_monochromator graphite
_diffrn_radiation_source 'fine-focus sealed tube'
_diffrn_radiation_type MoK\a
_diffrn_radiation_wavelength 0.71073
_diffrn_reflns_av_R_equivalents 0.0258
_diffrn_reflns_av_sigmaI/netI 0.0244
_diffrn_reflns_limit_h_max 6
_diffrn_reflns_limit_h_min -6
_diffrn_reflns_limit_k_max 28
_diffrn_reflns_limit_k_min 0
_diffrn_reflns_limit_l_max 10
_diffrn_reflns_limit_l_min -11
_diffrn_reflns_number 2728
_diffrn_reflns_theta_max 30
_diffrn_reflns_theta_min 2
_diffrn_standards_decay_% 2
_diffrn_standards_interval_count 100
_diffrn_standards_number 3
_exptl_absorpt_coefficient_mu 0.386
_exptl_absorpt_correction_type none
_exptl_crystal_colour colourless
_exptl_crystal_density_diffrn 1.698(2)
_exptl_crystal_density_meas 1.665
_exptl_crystal_density_method 'flotation in CCl~4~/1,2-dibromethane at room temperature'
_exptl_crystal_description needle-like
_exptl_crystal_F_000 360
_exptl_crystal_size_max 0.8
_exptl_crystal_size_mid 0.2
_exptl_crystal_size_min 0.15
_refine_diff_density_max 0.43
_refine_diff_density_min -0.39
_refine_ls_extinction_method none
_refine_ls_goodness_of_fit_all 1.097
_refine_ls_goodness_of_fit_obs 1.150
_refine_ls_hydrogen_treatment refall
_refine_ls_matrix_type full
_refine_ls_number_parameters 123
_refine_ls_number_reflns 1971
_refine_ls_number_restraints 0
_refine_ls_R_factor_all 0.0404
_refine_ls_R_factor_obs 0.0274
_refine_ls_shift/esd_max 0.196
_refine_ls_shift/esd_mean 0.012
_refine_ls_structure_factor_coef Fsqd
_refine_ls_weighting_details 'w = 1/[\s^2^(Fo^2^)+(0.042P)^2^+0.27P] where P=(Fo^2^+2Fc^2^)/3'
_refine_ls_weighting_scheme calc
_refine_ls_wR_factor_all 0.0821
_refine_ls_wR_factor_obs 0.0776
_reflns_number_observed 1619
_reflns_number_total 1971
_reflns_observed_criterion >2sigma(I)
_cod_data_source_file mu1249.cif
_cod_data_source_block I
_cod_depositor_comments
;
The following automatic conversions were performed:

'_refine_ls_weighting_scheme' value 'calc w =
1/[\s^2^(Fo^2^)+(0.042P)^2^+0.27P] where P=(Fo^2^+2Fc^2^)/3' was
changed to 'calc'. New tag '_refine_ls_weighting_details' was
created. The value of the new tag was set to 'w =
1/[\s^2^(Fo^2^)+(0.042P)^2^+0.27P] where P=(Fo^2^+2Fc^2^)/3'.

Automatic conversion script
Id: cif_fix_values 3143 2015-03-26 13:38:13Z robertas 
;
_cod_original_sg_symbol_H-M 'P 21/n'
_cod_database_code 2005396

loop_
_symmetry_equiv_pos_as_xyz
'x, y, z'
'-x+1/2, y+1/2, -z+1/2'
'-x, -y, -z'
'x-1/2, -y-1/2, z-1/2'

loop_
_atom_site_aniso_label
_atom_site_aniso_U_11
_atom_site_aniso_U_22
_atom_site_aniso_U_33
_atom_site_aniso_U_12
_atom_site_aniso_U_13
_atom_site_aniso_U_23
P 0.00956(15) 0.0127(2) 0.00964(15) 0.00089(10) 0.00132(10) 0.00085(10)
O1 0.0115(4) 0.0236(5) 0.0115(4) 0.0000(3) 0.0006(3) -0.0010(3)
O2 0.0159(4) 0.0182(4) 0.0111(4) 0.0025(3) 0.0002(3) -0.0030(3)
O3 0.0166(4) 0.0146(4) 0.0147(4) 0.0035(3) 0.0034(3) 0.0021(3)
O4 0.0142(4) 0.0172(4) 0.0264(5) 0.0016(4) 0.0081(4) 0.0064(4)
O5 0.0298(6) 0.0180(5) 0.0167(5) -0.0068(4) -0.0032(4) 0.0032(4)
O6 0.0252(5) 0.0233(5) 0.0145(4) -0.0075(4) -0.0047(4) 0.0024(4)
C1 0.0169(6) 0.0163(6) 0.0110(5) 0.0002(4) 0.0007(4) -0.0014(4)
C2 0.0270(7) 0.0139(6) 0.0129(6) -0.0021(5) -0.0041(5) -0.0004(5)
N 0.0170(5) 0.0183(5) 0.0143(5) -0.0011(4) 0.0017(4) 0.0019(4)

loop_
_atom_site_label
_atom_site_occupancy
_atom_site_fract_x
_atom_site_fract_y
_atom_site_fract_z
_atom_site_U_iso_or_equiv
_atom_site_thermal_displace_type
_atom_site_calc_flag
_atom_site_type_symbol
P 1 0.57575(7) 0.37558(2) 0.42106(4) 0.01086(10) Uani d P
O1 1 0.2609(2) 0.36937(5) 0.29221(12) 0.0160(2) Uani d O
O2 1 0.5101(3) 0.41285(5) 0.58775(12) 0.0157(2) Uani d O
O3 1 0.7429(3) 0.31112(5) 0.47619(12) 0.0155(2) Uani d O
O4 1 0.7763(3) 0.42557(5) 0.34553(14) 0.0187(2) Uani d O
O5 1 0.7880(3) 0.34151(5) 0.89264(14) 0.0233(3) Uani d O
O6 1 1.1341(3) 0.42318(6) 0.98173(14) 0.0229(3) Uani d O
C1 1 0.8922(3) 0.39599(7) 0.8723(2) 0.0153(3) Uani d C
C2 1 0.7579(4) 0.44243(7) 0.7188(2) 0.0197(3) Uani d C
N 1 0.3036(3) 0.25950(6) 0.6780(2) 0.0170(3) Uani d N
H4 1 0.9251(72) 0.4128(14) 0.3380(37) 0.058(9) Uiso d H
H6 1 1.1905(96) 0.4054(18) 1.1033(53) 0.100(12) Uiso d H
H2 1 0.9243(46) 0.4567(10) 0.6669(25) 0.020(5) Uiso d H
H20 1 0.6719(52) 0.4787(11) 0.7658(31) 0.033(6) Uiso d H
H11 1 0.2678(50) 0.2345(10) 0.7743(29) 0.027(5) Uiso d H
H12 1 0.4643(62) 0.2888(13) 0.7151(34) 0.044(7) Uiso d H
H13 1 0.1266(59) 0.2775(11) 0.6135(31) 0.037(6) Uiso d H
H14 1 0.3516(48) 0.2326(10) 0.6080(28) 0.023(5) Uiso d H

loop_
_atom_type_symbol
_atom_type_description
_atom_type_scat_dispersion_real
_atom_type_scat_dispersion_imag
_atom_type_scat_source
C C 0.0033 0.0016 'International Tables Vol C Tables 4.2.6.8 and 6.1.1.4'
H H 0.0000 0.0000 'International Tables Vol C Tables 4.2.6.8 and 6.1.1.4'
N N 0.0061 0.0033 'International Tables Vol C Tables 4.2.6.8 and 6.1.1.4'
O O 0.0106 0.0060 'International Tables Vol C Tables 4.2.6.8 and 6.1.1.4'
P P 0.1023 0.0942 'International Tables Vol C Tables 4.2.6.8 and 6.1.1.4'

loop_
_geom_angle_atom_site_label_1
_geom_angle_atom_site_label_2
_geom_angle_atom_site_label_3
_geom_angle
_geom_angle_publ_flag
O1 P O2 103.90(10) no
O1 P O3 115.60(10) no
O1 P O4 109.40(10) no
O2 P O3 110.70(10) no
O2 P O4 105.20(10) no
O3 P O4 111.30(10) no
C2 O2 P 120.1(2) no
O2 C2 C1 112.8(2) no
O5 C1 O6 124.7(2) no
O5 C1 C2 124.7(2) no
O6 C1 C2 110.5(2) no
P O4 H4 116.(2) no
C1 O6 H6 116.(2) no
O2 C2 H2 111.0(11) no
C1 C2 H2 108.6(11) no
O2 C2 H20 106.1(14) no
C1 C2 H20 106.3(14) no
H2 C2 H20 112.0(18) no
H11 N H12 112.(2) no
H11 N H13 110.(2) no
H12 N H13 115.(2) no
H11 N H14 108.0(18) no
H12 N H14 107.(2) no
H13 N H14 103.6(19) no

loop_
_geom_bond_atom_site_label_1
_geom_bond_atom_site_label_2
_geom_bond_distance
_geom_bond_publ_flag
P O1 1.508(2) no
P O2 1.596(2) no
P O3 1.496(2) no
P O4 1.563(2) no
O2 C2 1.425(2) no
O5 C1 1.212(2) no
O6 C1 1.309(2) no
C1 C2 1.510(2) no
O4 H4 0.73(3) no
O6 H6 0.98(4) no
C2 H2 0.98(2) ?
C2 H20 0.94(2) ?
N H11 0.95(2) no
N H12 0.92(3) no
N H13 0.90(3) no
N H14 0.84(3) no

loop_
_geom_contact_atom_site_label_1
_geom_contact_atom_site_label_2
_geom_contact_distance
_geom_contact_site_symmetry_2
_geom_contact_publ_flag
O4 O1 2.582(2) 1_655 no
O6 O1 2.577(2) 1_656 no
O5 H12 2.02(3) . no
O5 N 2.880(2) . no
N O3 2.790(3) 1_455 no
N O3 2.801(2) 4_566 no
N O5 2.997(2) 4_565 no

loop_
_geom_torsion_atom_site_label_1
_geom_torsion_atom_site_label_2
_geom_torsion_atom_site_label_3
_geom_torsion_atom_site_label_4
_geom_torsion
_geom_torsion_publ_flag
O1 P O2 C2 -164.40(10) no
O3 P O2 C2 70.9(2) no
O4 P O2 C2 -49.4(2) no
P O2 C2 C1 -93.4(2) no
O5 C1 C2 O2 -6.0(2) no
O6 C1 C2 O2 174.9(2) no
